data_7001464
loop_
_publ_author_name
'Mukhopadhyay, Bhaswati Ghosh'
'Mukhopadhyay, Suman'
'Guedes da Silva, M. F\'atima C.'
'Charmier, M. Ad\'ilia Janu\'ario'
'Pombeiro, Armando J. L.'

_publ_section_title
;
 Synthesis of mono- and bis-tetrazolato complexes of Ni(II), Pt(II) and
 Cu(II) via 1,3-dipolar cycloadditions of 2-cyanopyridines with metal
 ligated azides in N,N,O-aminoiminophenolato complexes
;
_journal_issue 24
_journal_name_full 'Dalton Transactions'
_journal_page_first 4778
_journal_page_last 4785
_journal_paper_doi 10.1039/b902007a
_journal_year 2009
_chemical_formula_moiety 'C11 H15 N5 Ni O'
_chemical_formula_sum 'C11 H15 N5 Ni O'
_chemical_formula_weight 291.99
_chemical_name_systematic
;
?
;
_space_group_IT_number 61
_symmetry_cell_setting orthorhombic
_symmetry_space_group_name_Hall '-P 2ac 2ab'
_symmetry_space_group_name_H-M 'P b c a'
_atom_sites_solution_hydrogens geom
_atom_sites_solution_primary direct
_atom_sites_solution_secondary difmap
_audit_creation_method SHELXL-97
_cell_angle_alpha 90.00
_cell_angle_beta 90.00
_cell_angle_gamma 90.00
_cell_formula_units_Z 8
_cell_length_a 11.619(10)
_cell_length_b 12.483(8)
_cell_length_c 17.385(16)
_cell_measurement_reflns_used 1242
_cell_measurement_temperature 150(2)
_cell_measurement_theta_max 24.83
_cell_measurement_theta_min 3.26
_cell_volume 2522(4)
_computing_cell_refinement 'Bruker SMART'
_computing_data_collection 'Bruker SMART'
_computing_data_reduction 'Bruker SAINT'
_computing_molecular_graphics 'Ortep-3 for Windows (Farrugia, 1997)'
_computing_publication_material 'WinGX publication routines (Farrugia, 1999)'
_computing_structure_refinement 'SHELXL-97 (Sheldrick, 1997)'
_computing_structure_solution 'SIR2004 (Giacovazzo et al, 2004)'
_diffrn_ambient_temperature 150(2)
_diffrn_measured_fraction_theta_full 0.974
_diffrn_measured_fraction_theta_max 0.974
_diffrn_measurement_device_type 'CCD area detector'
_diffrn_measurement_method 'phi and omega scans'
_diffrn_radiation_monochromator graphite
_diffrn_radiation_source 'fine-focus sealed tube'
_diffrn_radiation_type MoK\a
_diffrn_radiation_wavelength 0.71073
_diffrn_reflns_av_R_equivalents 0.0802
_diffrn_reflns_av_sigmaI/netI 0.1790
_diffrn_reflns_limit_h_max 12
_diffrn_reflns_limit_h_min -13
_diffrn_reflns_limit_k_max 15
_diffrn_reflns_limit_k_min -12
_diffrn_reflns_limit_l_max 20
_diffrn_reflns_limit_l_min -20
_diffrn_reflns_number 9094
_diffrn_reflns_theta_full 25.35
_diffrn_reflns_theta_max 25.35
_diffrn_reflns_theta_min 2.67
_exptl_absorpt_coefficient_mu 1.535
_exptl_absorpt_correction_T_max 0.8393
_exptl_absorpt_correction_T_min 0.7395
_exptl_absorpt_correction_type multi-scan
_exptl_absorpt_process_details sadabs
_exptl_crystal_colour red
_exptl_crystal_density_diffrn 1.538
_exptl_crystal_density_method 'not measured'
_exptl_crystal_description plate
_exptl_crystal_F_000 1216
_exptl_crystal_size_max 0.23
_exptl_crystal_size_mid 0.15
_exptl_crystal_size_min 0.11
_refine_diff_density_max 0.308
_refine_diff_density_min -0.406
_refine_diff_density_rms 0.071
_refine_ls_extinction_method none
_refine_ls_goodness_of_fit_ref 0.834
_refine_ls_hydrogen_treatment constr
_refine_ls_matrix_type full
_refine_ls_number_parameters 163
_refine_ls_number_reflns 2246
_refine_ls_number_restraints 0
_refine_ls_restrained_S_all 0.834
_refine_ls_R_factor_all 0.0688
_refine_ls_R_factor_gt 0.0426
_refine_ls_shift/su_max 0.000
_refine_ls_shift/su_mean 0.000
_refine_ls_structure_factor_coef Fsqd
_refine_ls_weighting_details 'calc w=1/[\s^2^(Fo^2^)+(0.0000P)^2^+0.0000P] where P=(Fo^2^+2Fc^2^)/3'
_refine_ls_weighting_scheme calc
_refine_ls_wR_factor_gt 0.1257
_refine_ls_wR_factor_ref 0.1579
_reflns_number_gt 1580
_reflns_number_total 2246
_reflns_threshold_expression >2sigma(I)
_cod_data_source_file b902007a.txt
_cod_data_source_block compound_2
_cod_depositor_comments
;
The following automatic conversions were performed:
'_symmetry_cell_setting' value 'ORTHORHOMBIC' changed to 'orthorhombic'
according to '/home/saulius/struct/CIF-dictionaries/cif_core.dic'
dictionary named 'cif_core.dic' version 2.4.1 from 2010-06-29.

Automatic conversion script
Id: cif_fix_enum 1527 2010-12-29 10:47:43Z saulius 
;
_cod_original_sg_symbol_H-M Pbca
_cod_database_code 7001464

loop_
_symmetry_equiv_pos_as_xyz
'x, y, z'
'-x+1/2, -y, z+1/2'
'x+1/2, -y+1/2, -z'
'-x, y+1/2, -z+1/2'
'-x, -y, -z'
'x-1/2, y, -z-1/2'
'-x-1/2, y-1/2, z'
'x, -y-1/2, z-1/2'

loop_
_atom_site_label
_atom_site_type_symbol
_atom_site_fract_x
_atom_site_fract_y
_atom_site_fract_z
_atom_site_U_iso_or_equiv
_atom_site_adp_type
_atom_site_occupancy
_atom_site_symmetry_multiplicity
_atom_site_calc_flag
_atom_site_refinement_flags
_atom_site_disorder_assembly
_atom_site_disorder_group
C1 C 0.4624(4) 0.3418(4) 0.1796(3) 0.0478(12) Uani 1 1 d . . .
H1A H 0.5043 0.2814 0.2037 0.057 Uiso 1 1 calc R . .
H1B H 0.4883 0.4092 0.2041 0.057 Uiso 1 1 calc R . .
C2 C 0.4861(4) 0.3448(4) 0.0952(3) 0.0483(12) Uani 1 1 d . . .
H2A H 0.4602 0.4137 0.0728 0.058 Uiso 1 1 calc R . .
H2B H 0.5694 0.3363 0.0851 0.058 Uiso 1 1 calc R . .
C3 C 0.4643(4) 0.2044(4) 0.0052(2) 0.0406(11) Uani 1 1 d . . .
H3 H 0.5376 0.2262 -0.0134 0.049 Uiso 1 1 calc R . .
C4 C 0.4098(4) 0.1168(4) -0.0321(2) 0.0372(11) Uani 1 1 d . . .
C5 C 0.4706(5) 0.0595(5) -0.0877(3) 0.0473(13) Uani 1 1 d . . .
H5 H 0.5470 0.0806 -0.0999 0.057 Uiso 1 1 calc R . .
C6 C 0.4238(6) -0.0257(5) -0.1249(3) 0.0590(16) Uani 1 1 d . . .
H6 H 0.4661 -0.0636 -0.1629 0.071 Uiso 1 1 calc R . .
C7 C 0.3128(6) -0.0558(5) -0.1059(3) 0.0599(16) Uani 1 1 d . . .
H7 H 0.2790 -0.1156 -0.1311 0.072 Uiso 1 1 calc R . .
C8 C 0.2500(4) -0.0011(4) -0.0513(3) 0.0498(13) Uani 1 1 d . . .
H8 H 0.1735 -0.0229 -0.0400 0.060 Uiso 1 1 calc R . .
C9 C 0.2977(4) 0.0856(4) -0.0126(2) 0.0371(11) Uani 1 1 d . . .
C11 C 0.2772(4) 0.4316(4) 0.1822(3) 0.0461(12) Uani 1 1 d . . .
H11A H 0.2910 0.4603 0.1305 0.069 Uiso 1 1 calc R . .
H11B H 0.3070 0.4818 0.2207 0.069 Uiso 1 1 calc R . .
H11C H 0.1943 0.4217 0.1900 0.069 Uiso 1 1 calc R . .
C12 C 0.3148(5) 0.2861(5) 0.2686(3) 0.0564(15) Uani 1 1 d . . .
H12A H 0.3538 0.2169 0.2746 0.085 Uiso 1 1 calc R . .
H12B H 0.2319 0.2766 0.2764 0.085 Uiso 1 1 calc R . .
H12C H 0.3448 0.3369 0.3067 0.085 Uiso 1 1 calc R . .
N1 N 0.3360(3) 0.3280(3) 0.19022(18) 0.0360(9) Uani 1 1 d . . .
N2 N 0.4217(3) 0.2560(3) 0.0622(2) 0.0374(9) Uani 1 1 d . . .
N11 N 0.1406(4) 0.2210(4) 0.1615(2) 0.0478(11) Uani 1 1 d . . .
N12 N 0.0656(3) 0.1605(3) 0.1444(2) 0.0400(9) Uani 1 1 d . . .
N13 N -0.0086(4) 0.1046(4) 0.1293(3) 0.0648(13) Uani 1 1 d . . .
O1 O 0.2337(3) 0.1345(3) 0.03910(16) 0.0424(8) Uani 1 1 d . . .
Ni1 Ni 0.28334(5) 0.23117(5) 0.10995(3) 0.0311(3) Uani 1 1 d . . .

loop_
_atom_site_aniso_label
_atom_site_aniso_U_11
_atom_site_aniso_U_22
_atom_site_aniso_U_33
_atom_site_aniso_U_23
_atom_site_aniso_U_13
_atom_site_aniso_U_12
C1 0.043(3) 0.044(3) 0.057(3) -0.005(2) -0.021(2) -0.011(2)
C2 0.039(3) 0.043(3) 0.063(3) 0.000(2) -0.003(2) -0.015(2)
C3 0.035(3) 0.045(3) 0.043(3) 0.013(2) 0.002(2) 0.0021(19)
C4 0.038(3) 0.045(3) 0.029(2) 0.0047(19) -0.0014(19) 0.0076(19)
C5 0.053(3) 0.052(4) 0.037(2) 0.006(2) 0.004(2) 0.015(2)
C6 0.079(4) 0.059(4) 0.039(3) 0.001(2) -0.004(3) 0.031(3)
C7 0.087(5) 0.044(4) 0.049(3) -0.013(2) -0.020(3) 0.014(3)
C8 0.062(3) 0.043(3) 0.044(3) -0.012(2) -0.013(2) -0.001(2)
C9 0.042(3) 0.043(3) 0.026(2) 0.0000(19) -0.0067(18) 0.003(2)
C11 0.049(3) 0.034(3) 0.055(3) -0.004(2) -0.014(2) 0.001(2)
C12 0.072(4) 0.059(4) 0.038(3) 0.010(2) -0.013(3) -0.013(3)
N1 0.040(2) 0.031(2) 0.0374(19) 0.0032(16) -0.0067(16) -0.0068(16)
N2 0.039(2) 0.034(2) 0.039(2) 0.0015(16) -0.0039(18) -0.0077(16)
N11 0.036(3) 0.056(3) 0.052(2) -0.019(2) 0.005(2) -0.0141(18)
N12 0.035(2) 0.034(2) 0.051(2) -0.0039(18) 0.0055(18) -0.0007(18)
N13 0.041(3) 0.043(3) 0.110(4) -0.016(3) 0.001(2) -0.011(2)
O1 0.0400(19) 0.044(2) 0.0431(17) -0.0090(15) 0.0016(14) -0.0086(13)
Ni1 0.0320(5) 0.0287(4) 0.0328(4) -0.0012(2) -0.0035(2) -0.0058(2)

loop_
_atom_type_symbol
_atom_type_description
_atom_type_scat_dispersion_real
_atom_type_scat_dispersion_imag
_atom_type_scat_source
C C 0.0033 0.0016 'International Tables Vol C Tables 4.2.6.8 and 6.1.1.4'
H H 0.0000 0.0000 'International Tables Vol C Tables 4.2.6.8 and 6.1.1.4'
N N 0.0061 0.0033 'International Tables Vol C Tables 4.2.6.8 and 6.1.1.4'
O O 0.0106 0.0060 'International Tables Vol C Tables 4.2.6.8 and 6.1.1.4'
Ni Ni 0.3393 1.1124 'International Tables Vol C Tables 4.2.6.8 and 6.1.1.4'

loop_
_geom_angle_atom_site_label_1
_geom_angle_atom_site_label_2
_geom_angle_atom_site_label_3
_geom_angle
_geom_angle_site_symmetry_1
_geom_angle_site_symmetry_3
_geom_angle_publ_flag
N1 C1 C2 107.8(3) . . ?
N1 C1 H1A 110.1 . . ?
C2 C1 H1A 110.1 . . ?
N1 C1 H1B 110.1 . . ?
C2 C1 H1B 110.1 . . ?
H1A C1 H1B 108.5 . . ?
N2 C2 C1 105.8(4) . . ?
N2 C2 H2A 110.6 . . ?
C1 C2 H2A 110.6 . . ?
N2 C2 H2B 110.6 . . ?
C1 C2 H2B 110.6 . . ?
H2A C2 H2B 108.7 . . ?
N2 C3 C4 124.6(5) . . ?
N2 C3 H3 117.7 . . ?
C4 C3 H3 117.7 . . ?
C5 C4 C9 119.7(5) . . ?
C5 C4 C3 119.0(5) . . ?
C9 C4 C3 121.3(4) . . ?
C6 C5 C4 121.9(5) . . ?
C6 C5 H5 119.0 . . ?
C4 C5 H5 119.0 . . ?
C5 C6 C7 118.2(5) . . ?
C5 C6 H6 120.9 . . ?
C7 C6 H6 120.9 . . ?
C8 C7 C6 121.6(5) . . ?
C8 C7 H7 119.2 . . ?
C6 C7 H7 119.2 . . ?
C7 C8 C9 120.6(5) . . ?
C7 C8 H8 119.7 . . ?
C9 C8 H8 119.7 . . ?
O1 C9 C8 117.8(4) . . ?
O1 C9 C4 124.1(4) . . ?
C8 C9 C4 118.1(4) . . ?
N1 C11 H11A 109.5 . . ?
N1 C11 H11B 109.5 . . ?
H11A C11 H11B 109.5 . . ?
N1 C11 H11C 109.5 . . ?
H11A C11 H11C 109.5 . . ?
H11B C11 H11C 109.5 . . ?
N1 C12 H12A 109.5 . . ?
N1 C12 H12B 109.5 . . ?
H12A C12 H12B 109.5 . . ?
N1 C12 H12C 109.5 . . ?
H12A C12 H12C 109.5 . . ?
H12B C12 H12C 109.5 . . ?
C11 N1 C12 108.8(4) . . ?
C11 N1 C1 110.2(4) . . ?
C12 N1 C1 108.6(4) . . ?
C11 N1 Ni1 109.4(3) . . ?
C12 N1 Ni1 112.8(3) . . ?
C1 N1 Ni1 107.0(3) . . ?
C3 N2 C2 119.3(4) . . ?
C3 N2 Ni1 127.1(3) . . ?
C2 N2 Ni1 113.7(3) . . ?
N12 N11 Ni1 124.5(3) . . ?
N13 N12 N11 177.8(5) . . ?
C9 O1 Ni1 126.2(3) . . ?
O1 Ni1 N2 94.81(16) . . ?
O1 Ni1 N11 89.90(16) . . ?
N2 Ni1 N11 174.03(19) . . ?
O1 Ni1 N1 176.67(15) . . ?
N2 Ni1 N1 86.76(16) . . ?
N11 Ni1 N1 88.72(17) . . ?

loop_
_geom_bond_atom_site_label_1
_geom_bond_atom_site_label_2
_geom_bond_distance
_geom_bond_site_symmetry_2
_geom_bond_publ_flag
C1 N1 1.490(6) . ?
C1 C2 1.494(7) . ?
C1 H1A 0.9900 . ?
C1 H1B 0.9900 . ?
C2 N2 1.455(6) . ?
C2 H2A 0.9900 . ?
C2 H2B 0.9900 . ?
C3 N2 1.282(6) . ?
C3 C4 1.419(7) . ?
C3 H3 0.9500 . ?
C4 C5 1.395(6) . ?
C4 C9 1.402(6) . ?
C5 C6 1.358(8) . ?
C5 H5 0.9500 . ?
C6 C7 1.384(9) . ?
C6 H6 0.9500 . ?
C7 C8 1.378(8) . ?
C7 H7 0.9500 . ?
C8 C9 1.389(7) . ?
C8 H8 0.9500 . ?
C9 O1 1.316(5) . ?
C11 N1 1.469(6) . ?
C11 H11A 0.9800 . ?
C11 H11B 0.9800 . ?
C11 H11C 0.9800 . ?
C12 N1 1.481(6) . ?
C12 H12A 0.9800 . ?
C12 H12B 0.9800 . ?
C12 H12C 0.9800 . ?
N1 Ni1 1.945(4) . ?
N2 Ni1 1.836(4) . ?
N11 N12 1.191(5) . ?
N11 Ni1 1.890(4) . ?
N12 N13 1.140(6) . ?
O1 Ni1 1.818(3) . ?
